data_7120058
loop_
_publ_author_name
'Ji, Wei-Wei'
'Lin, E.'
'Li, Qingjiang'
'Wang, Honggen'

_publ_section_title
;
 Heteroannulation Enabled by a Bimetallic Rh(III)/Ag(I) Relay Catalysis:
 Application in Total Synthesis of Aristolactams BII
;
_journal_name_full 'Chem. Commun.'
_journal_paper_doi 10.1039/C7CC02105D
_journal_year 2017
_chemical_formula_moiety 'C16 H12 O5 S'
_chemical_formula_sum 'C16 H12 O5 S'
_chemical_formula_weight 316.34
_chemical_name_systematic '(E)-(3-oxoisobenzofuran-1(3H)-ylidene)methyl 4-methylbenzenesulfonate'
_space_group_crystal_system monoclinic
_space_group_IT_number 14
_space_group_name_Hall '-P 2ybc'
_space_group_name_H-M_alt 'P 1 21/c 1'
_symmetry_Int_Tables_number 14
_symmetry_space_group_name_Hall '-P 2ybc'
_symmetry_space_group_name_H-M 'P 1 21/c 1'
_atom_sites_solution_primary iterative
_audit_creation_date 2016-08-24
_audit_creation_method
;
Olex2 1.2
(compiled 2016.02.19 svn.r3266 for OlexSys, GUI svn.r5155)
;
_audit_update_record
;
2016-10-10 deposited with the CCDC.
2017-05-02 downloaded from the CCDC.
;
_cell_angle_alpha 90
_cell_angle_beta 102.5457(16)
_cell_angle_gamma 90
_cell_formula_units_Z 4
_cell_length_a 8.99567(15)
_cell_length_b 20.3803(3)
_cell_length_c 8.08882(13)
_cell_measurement_reflns_used 4932
_cell_measurement_theta_max 72.0530
_cell_measurement_theta_min 2.1920
_cell_volume 1447.55(4)
_computing_cell_refinement 'CrysAlisPro 1.171.38.41 (Rigaku OD, 2015)'
_computing_data_collection 'CrysAlisPro 1.171.38.41 (Rigaku OD, 2015)'
_computing_data_reduction 'CrysAlisPro 1.171.38.41 (Rigaku OD, 2015)'
_computing_molecular_graphics 'Olex2 (Dolomanov et al., 2009)'
_computing_publication_material 'Olex2 (Dolomanov et al., 2009)'
_computing_structure_refinement 'olex2.refine (Bourhis et al., 2015)'
_computing_structure_solution 'olex2.solve (Bourhis et al., 2015)'
_diffrn_detector 'CCD plate'
_diffrn_detector_area_resol_mean 8.2417
_diffrn_detector_type Onyx
_diffrn_measured_fraction_theta_full 0.9583
_diffrn_measured_fraction_theta_max 0.9583
_diffrn_measurement_details
;
List of Runs (angles in degrees, time in seconds):

  # Type    Start    End  Width  t~exp~   \w     \q     \k     \f   Frames
#--------------------------------------------------------------------------
  1  \w     19.00 114.00   1.00    2.00    --   44.52  57.00   0.00   95
  2  \w     85.00 114.00   1.00    2.00    --   44.52 125.00 120.00   29
  3  \w     30.00 119.00   1.00    3.00    --  100.00 -45.00  60.00   89
  4  \w     33.00 114.00   1.00    3.00    --  100.00-125.00 -60.00   81
  5  \w     27.00 121.00   1.00    3.00    --  100.00-125.00 -30.00   94
  6  \w     69.00 160.00   1.00    3.00    --  100.00  77.00-150.00   91
  7  \w     73.00  98.00   1.00    2.00    --   44.52 125.00-180.00   25
  8  \w   -115.00 -84.00   1.00    2.00    --  -44.52-125.00   0.00   31
  9  \w   -125.00-100.00   1.00    2.00    --  -44.52 -99.00  60.00   25
 10  \w   -141.00-115.00   1.00    3.00    --  -90.00 -45.00   0.00   26
 11  \w   -144.00 -86.00   1.00    3.00    --  -90.00 -61.00 -60.00   58
;
_diffrn_measurement_device 'four-circle diffractometer'
_diffrn_measurement_device_type 'Xcalibur, Onyx, Nova'
_diffrn_measurement_method '\w scans'
_diffrn_orient_matrix_type 'CrysAlisPro convention (1999,Acta A55,543-557)'
_diffrn_orient_matrix_UB_11 -0.1450441000
_diffrn_orient_matrix_UB_12 0.0373045000
_diffrn_orient_matrix_UB_13 -0.0865989000
_diffrn_orient_matrix_UB_21 -0.0951014000
_diffrn_orient_matrix_UB_22 -0.0432604000
_diffrn_orient_matrix_UB_23 0.0942805000
_diffrn_orient_matrix_UB_31 0.0260816000
_diffrn_orient_matrix_UB_32 0.0495648000
_diffrn_orient_matrix_UB_33 0.1471957000
_diffrn_radiation_monochromator mirror
_diffrn_radiation_probe x-ray
_diffrn_radiation_type 'Cu K\a'
_diffrn_radiation_wavelength 1.54184
_diffrn_reflns_av_R_equivalents 0.0229
_diffrn_reflns_av_unetI/netI 0.0233
_diffrn_reflns_limit_h_max 10
_diffrn_reflns_limit_h_min -10
_diffrn_reflns_limit_k_max 24
_diffrn_reflns_limit_k_min -24
_diffrn_reflns_limit_l_max 9
_diffrn_reflns_limit_l_min -7
_diffrn_reflns_number 6373
_diffrn_reflns_theta_full 72.3225
_diffrn_reflns_theta_max 72.32
_diffrn_reflns_theta_min 4.34
_diffrn_source 'micro-focus sealed X-ray tube'
_diffrn_source_type 'Nova (Cu) X-ray Source'
_exptl_absorpt_coefficient_mu 2.193
_exptl_absorpt_correction_T_max 1.00000
_exptl_absorpt_correction_T_min 0.02694
_exptl_absorpt_correction_type multi-scan
_exptl_absorpt_process_details
;
CrysAlisPro 1.171.38.41 (Rigaku Oxford Diffraction, 2015)
Empirical absorption correction using spherical harmonics,
 implemented in SCALE3 ABSPACK scaling algorithm.
;
_exptl_crystal_colour white
_exptl_crystal_density_diffrn 1.4514
_exptl_crystal_F_000 659.5614
_exptl_crystal_recrystallization_method 'Re-crystallisation from solvent: ethyl acetate/petroleum ether'
_exptl_crystal_size_max 0.3
_exptl_crystal_size_mid 0.2
_exptl_crystal_size_min 0.1
_refine_diff_density_max 0.3160
_refine_diff_density_min -0.4892
_refine_diff_density_rms 0.0566
_refine_ls_d_res_high 0.8091
_refine_ls_d_res_low 10.1901
_refine_ls_goodness_of_fit_ref 1.0436
_refine_ls_hydrogen_treatment constr
_refine_ls_matrix_type full
_refine_ls_number_constraints 22
_refine_ls_number_parameters 199
_refine_ls_number_reflns 2732
_refine_ls_number_restraints 0
_refine_ls_restrained_S_all 1.0436
_refine_ls_R_factor_all 0.0408
_refine_ls_R_factor_gt 0.0385
_refine_ls_shift/su_max 0.0864
_refine_ls_shift/su_mean 0.0014
_refine_ls_structure_factor_coef Fsqd
_refine_ls_weighting_details 'w=1/[\s^2^(Fo^2^)+(0.0678P)^2^+0.5779P] where P=(Fo^2^+2Fc^2^)/3'
_refine_ls_weighting_scheme calc
_refine_ls_wR_factor_gt 0.1076
_refine_ls_wR_factor_ref 0.1099
_reflns_Friedel_coverage 0.0
_reflns_limit_h_max 10
_reflns_limit_h_min -10
_reflns_limit_k_max 24
_reflns_limit_k_min 0
_reflns_limit_l_max 9
_reflns_limit_l_min 0
_reflns_number_gt 2536
_reflns_number_total 2732
_reflns_threshold_expression I>=2u(I)
_cod_data_source_file c7cc02105d2.cif
_cod_data_source_block jww_160815
_cod_database_code 7120058
_reflns_odcompleteness_completeness 99.44
_reflns_odcompleteness_iscentric 1
_reflns_odcompleteness_theta 66.97
_olex2_refinement_description
;
1. Fixed Uiso
 At 1.2 times of:
  All C(H) groups
 At 1.5 times of:
  All C(H,H,H) groups
2.a Aromatic/amide H refined with riding coordinates:
 C12(H12), C18(H18), C13(H13), C8(H8), C9(H9), C21(H21), C1(H1), C19(H19),
 C7(H7)
2.b Idealised Me refined as rotating group:
 C11(H11a,H11b,H11c)
;
_olex2_submission_special_instructions 'No special instructions were received'
_oxdiff_exptl_absorpt_empirical_details
;
Empirical correction (ABSPACK) includes:
- Absorption correction using spherical harmonics
- Frame scaling
;
_oxdiff_exptl_absorpt_empirical_full_max 39.314
_oxdiff_exptl_absorpt_empirical_full_min 0.537

loop_
_space_group_symop_id
_space_group_symop_operation_xyz
1 x,y,z
2 -x,y+1/2,-z+1/2
3 -x,-y,-z
4 x,-y-1/2,z-1/2

loop_
_atom_site_label
_atom_site_type_symbol
_atom_site_fract_x
_atom_site_fract_y
_atom_site_fract_z
_atom_site_U_iso_or_equiv
_atom_site_adp_type
_atom_site_occupancy
_atom_site_refinement_flags_posn
S1 S 0.25887(5) 0.494535(19) 0.79484(5) 0.02527(15) Uani 1.000000 .
O2 O 0.39032(13) 0.44420(6) 0.88604(14) 0.0261(3) Uani 1.000000 .
O3 O 0.15505(15) 0.49222(6) 0.90447(16) 0.0322(3) Uani 1.000000 .
O4 O 0.71559(13) 0.37390(6) 0.75763(16) 0.0284(3) Uani 1.000000 .
O5 O 0.87112(14) 0.29069(6) 0.72240(18) 0.0366(3) Uani 1.000000 .
O6 O 0.33074(15) 0.55446(6) 0.76526(16) 0.0324(3) Uani 1.000000 .
C7 C 0.52127(19) 0.43961(8) 0.8203(2) 0.0261(4) Uani 1.000000 .
C8 C 0.21647(19) 0.48150(9) 0.4542(2) 0.0280(4) Uani 1.000000 .
C9 C 0.6146(2) 0.20300(9) 0.8213(2) 0.0328(4) Uani 1.000000 .
C10 C 0.18335(18) 0.45617(8) 0.6016(2) 0.0246(3) Uani 1.000000 .
C11 C 0.0119(2) 0.35914(10) 0.1293(2) 0.0362(4) Uani 1.000000 .
C12 C 0.09269(19) 0.40070(8) 0.5987(2) 0.0273(4) Uani 1.000000 .
C13 C 0.1592(2) 0.44992(9) 0.3026(2) 0.0298(4) Uani 1.000000 .
C14 C 0.07091(19) 0.39330(8) 0.2958(2) 0.0275(4) Uani 1.000000 .
C15 C 0.75452(19) 0.30778(9) 0.7581(2) 0.0285(4) Uani 1.000000 .
C16 C 0.52428(19) 0.31481(8) 0.8411(2) 0.0267(4) Uani 1.000000 .
C17 C 0.57761(19) 0.38024(8) 0.8083(2) 0.0259(4) Uani 1.000000 .
C18 C 0.03750(19) 0.36960(8) 0.4455(2) 0.0285(4) Uani 1.000000 .
C19 C 0.3945(2) 0.29295(9) 0.8921(2) 0.0309(4) Uani 1.000000 .
C20 C 0.63178(19) 0.27054(9) 0.8084(2) 0.0275(4) Uani 1.000000 .
C21 C 0.4844(2) 0.18124(9) 0.8700(3) 0.0364(4) Uani 1.000000 .
C1 C 0.3776(2) 0.22546(10) 0.9056(3) 0.0361(4) Uani 1.000000 .
H12 H 0.06957(19) 0.38479(8) 0.6979(2) 0.0328(4) Uiso 1.000000 R
H18 H -0.02276(19) 0.33234(8) 0.4422(2) 0.0342(5) Uiso 1.000000 R
H13 H 0.1798(2) 0.46674(9) 0.2031(2) 0.0357(5) Uiso 1.000000 R
H8 H 0.27604(19) 0.51897(9) 0.4575(2) 0.0336(4) Uiso 1.000000 R
H9 H 0.6871(2) 0.17383(9) 0.7985(2) 0.0394(5) Uiso 1.000000 R
H21 H 0.4682(2) 0.13644(9) 0.8789(3) 0.0437(5) Uiso 1.000000 R
H1 H 0.2922(2) 0.20934(10) 0.9395(3) 0.0434(5) Uiso 1.000000 R
H19 H 0.3225(2) 0.32214(9) 0.9160(2) 0.0370(5) Uiso 1.000000 R
H7 H 0.56693(19) 0.47671(8) 0.7863(2) 0.0313(4) Uiso 1.000000 R
H11a H -0.0097(17) 0.39108(12) 0.0400(4) 0.0543(6) Uiso 1.000000 GR
H11b H 0.0873(7) 0.3289(6) 0.1077(10) 0.0543(6) Uiso 1.000000 GR
H11c H -0.0796(10) 0.3356(6) 0.1341(7) 0.0543(6) Uiso 1.000000 GR

loop_
_atom_site_aniso_label
_atom_site_aniso_U_11
_atom_site_aniso_U_22
_atom_site_aniso_U_33
_atom_site_aniso_U_12
_atom_site_aniso_U_13
_atom_site_aniso_U_23
S1 0.0235(3) 0.0260(2) 0.0262(2) 0.00168(14) 0.00520(18) -0.00003(14)
O2 0.0209(6) 0.0291(6) 0.0278(6) 0.0015(4) 0.0046(5) 0.0018(4)
O3 0.0285(7) 0.0393(7) 0.0301(7) 0.0060(5) 0.0092(5) -0.0003(5)
O4 0.0225(6) 0.0269(6) 0.0375(7) -0.0019(4) 0.0104(5) 0.0000(5)
O5 0.0284(7) 0.0354(7) 0.0494(8) 0.0019(5) 0.0159(6) -0.0015(6)
O6 0.0353(7) 0.0259(6) 0.0341(7) -0.0009(5) 0.0035(5) -0.0003(5)
C7 0.0216(8) 0.0286(8) 0.0284(8) -0.0027(6) 0.0061(7) 0.0010(6)
C8 0.0241(9) 0.0305(8) 0.0291(9) -0.0039(7) 0.0054(7) 0.0019(7)
C9 0.0306(10) 0.0277(9) 0.0385(10) -0.0006(7) 0.0037(8) 0.0006(7)
C10 0.0182(8) 0.0282(8) 0.0272(8) 0.0020(6) 0.0042(6) -0.0006(6)
C11 0.0377(11) 0.0376(10) 0.0332(10) -0.0032(8) 0.0073(8) -0.0040(8)
C12 0.0225(8) 0.0312(9) 0.0291(9) 0.0001(6) 0.0075(7) 0.0030(6)
C13 0.0260(9) 0.0369(9) 0.0270(9) -0.0008(7) 0.0070(7) 0.0033(7)
C14 0.0203(8) 0.0317(9) 0.0304(9) 0.0038(6) 0.0049(7) -0.0014(7)
C15 0.0251(9) 0.0272(8) 0.0330(9) -0.0005(6) 0.0056(7) -0.0013(7)
C16 0.0234(8) 0.0279(8) 0.0276(8) -0.0023(6) 0.0029(7) 0.0010(6)
C17 0.0206(8) 0.0295(8) 0.0279(8) -0.0027(6) 0.0057(7) -0.0004(6)
C18 0.0216(8) 0.0280(8) 0.0361(9) -0.0016(6) 0.0068(7) 0.0001(7)
C19 0.0233(9) 0.0344(9) 0.0351(9) -0.0027(7) 0.0070(7) 0.0032(7)
C20 0.0235(9) 0.0286(8) 0.0295(9) -0.0015(6) 0.0035(7) 0.0007(6)
C21 0.0362(10) 0.0285(9) 0.0418(11) -0.0072(7) 0.0024(8) 0.0043(7)
C1 0.0293(10) 0.0378(10) 0.0412(10) -0.0096(7) 0.0075(8) 0.0042(8)

loop_
_atom_type_symbol
_atom_type_scat_dispersion_real
_atom_type_scat_dispersion_imag
_atom_type_scat_Cromer_Mann_a1
_atom_type_scat_Cromer_Mann_a2
_atom_type_scat_Cromer_Mann_a3
_atom_type_scat_Cromer_Mann_a4
_atom_type_scat_Cromer_Mann_b1
_atom_type_scat_Cromer_Mann_b2
_atom_type_scat_Cromer_Mann_b3
_atom_type_scat_Cromer_Mann_b4
_atom_type_scat_Cromer_Mann_c
_atom_type_scat_source
_atom_type_scat_dispersion_source
H 0.00000 0.00000 0.49300 0.32291 0.14019 0.04081 10.51090 26.12570 3.14236 57.79970 0.0030380000826 'International Tables Volume C Table 6.1.1.4 (pp. 500-502)' 'Henke, Gullikson and Davis, At. Data and Nucl. Data Tables, 1993, 54, 2'
C 0.01920 0.00962 2.31000 1.02000 1.58860 0.86500 20.84390 10.20750 0.56870 51.65120 0.215599998832 'International Tables Volume C Table 6.1.1.4 (pp. 500-502)' 'Henke, Gullikson and Davis, At. Data and Nucl. Data Tables, 1993, 54, 2'
S 0.33537 0.55136 6.90530 5.20340 1.43790 1.58630 1.46790 22.21510 0.25360 56.17200 0.866900026798 'International Tables Volume C Table 6.1.1.4 (pp. 500-502)' 'Henke, Gullikson and Davis, At. Data and Nucl. Data Tables, 1993, 54, 2'
O 0.05239 0.03377 3.04850 2.28680 1.54630 0.86700 13.27710 5.70110 0.32390 32.90890 0.250800013542 'International Tables Volume C Table 6.1.1.4 (pp. 500-502)' 'Henke, Gullikson and Davis, At. Data and Nucl. Data Tables, 1993, 54, 2'

loop_
_geom_angle_atom_site_label_1
_geom_angle_atom_site_label_2
_geom_angle_atom_site_label_3
_geom_angle
O3 S1 O2 102.05(7)
O6 S1 O2 107.85(7)
O6 S1 O3 121.08(8)
C10 S1 O2 103.17(7)
C10 S1 O3 111.27(8)
C10 S1 O6 109.59(8)
C7 O2 S1 117.54(10)
C17 O4 C15 109.16(12)
C17 C7 O2 117.20(15)
H7 C7 O2 121.40(8)
H7 C7 C17 121.40(10)
C13 C8 C10 118.70(16)
H8 C8 C10 120.65(10)
H8 C8 C13 120.65(10)
C21 C9 C20 116.86(17)
H9 C9 C20 121.57(11)
H9 C9 C21 121.57(11)
C8 C10 S1 119.15(13)
C12 C10 S1 119.44(13)
C12 C10 C8 121.41(16)
H11a C11 C14 109.5
H11b C11 C14 109.5
H11b C11 H11a 109.5
H11c C11 C14 109.5
H11c C11 H11a 109.5
H11c C11 H11b 109.5
C18 C12 C10 118.84(16)
H12 C12 C10 120.58(10)
H12 C12 C18 120.58(10)
C14 C13 C8 121.30(16)
H13 C13 C8 119.35(10)
H13 C13 C14 119.35(10)
C13 C14 C11 120.29(16)
C18 C14 C11 121.00(16)
C18 C14 C13 118.71(16)
O5 C15 O4 120.89(15)
C20 C15 O4 107.28(14)
C20 C15 O5 131.82(17)
C19 C16 C17 132.46(16)
C20 C16 C17 106.78(15)
C20 C16 C19 120.75(16)
C7 C17 O4 119.04(15)
C16 C17 O4 108.48(14)
C16 C17 C7 132.47(16)
C14 C18 C12 121.00(16)
H18 C18 C12 119.50(10)
H18 C18 C14 119.50(10)
C1 C19 C16 116.91(17)
H19 C19 C16 121.55(10)
H19 C19 C1 121.55(11)
C15 C20 C9 129.37(16)
C16 C20 C9 122.34(16)
C16 C20 C15 108.27(15)
C1 C21 C9 121.00(17)
H21 C21 C9 119.50(11)
H21 C21 C1 119.50(11)
C21 C1 C19 122.12(17)
H1 C1 C19 118.94(11)
H1 C1 C21 118.94(11)

loop_
_geom_bond_atom_site_label_1
_geom_bond_atom_site_label_2
_geom_bond_distance
S1 O2 1.6174(12)
S1 O3 1.4214(13)
S1 O6 1.4262(13)
S1 C10 1.7477(17)
O2 C7 1.3969(19)
O4 C15 1.392(2)
O4 C17 1.3952(19)
O5 C15 1.198(2)
C7 C17 1.323(2)
C7 H7 0.9300
C8 C10 1.390(2)
C8 C13 1.382(3)
C8 H8 0.9300
C9 C20 1.392(2)
C9 C21 1.387(3)
C9 H9 0.9300
C10 C12 1.391(2)
C11 C14 1.507(2)
C11 H11a 0.9600
C11 H11b 0.9600
C11 H11c 0.9600
C12 C18 1.384(2)
C12 H12 0.9300
C13 C14 1.395(2)
C13 H13 0.9300
C14 C18 1.395(2)
C15 C20 1.468(2)
C16 C17 1.461(2)
C16 C19 1.393(2)
C16 C20 1.389(2)
C18 H18 0.9300
C19 C1 1.391(3)
C19 H19 0.9300
C21 C1 1.392(3)
C21 H21 0.9300
C1 H1 0.9300
